data_4338698
loop_
_publ_author_name
'Santillan, Guillermo A.'
'Carrano, Carl J.'

_publ_section_title
;
 Cobalt, zinc, and nickel complexes of a diatopic heteroscorpionate
 ligand: building blocks for coordination polymers.
;
_journal_issue 3
_journal_name_full 'Inorganic chemistry'
_journal_page_first 930
_journal_page_last 939
_journal_paper_doi 10.1021/ic701718b
_journal_volume 47
_journal_year 2008
_chemical_formula_sum 'C76 H80 N16 O12 Zn2'
_chemical_formula_weight 1540.30
_chemical_name_systematic
;

 ?

;
_space_group_IT_number 14
_symmetry_cell_setting monoclinic
_symmetry_space_group_name_Hall '-P 2yn'
_symmetry_space_group_name_H-M 'P 1 21/n 1'
_atom_sites_solution_hydrogens geom
_atom_sites_solution_primary direct
_atom_sites_solution_secondary difmap
_audit_creation_method SHELXL-97
_cell_angle_alpha 90.00
_cell_angle_beta 114.139(3)
_cell_angle_gamma 90.00
_cell_formula_units_Z 2
_cell_length_a 14.6632(8)
_cell_length_b 19.3092(11)
_cell_length_c 14.9274(8)
_cell_measurement_reflns_used 9230
_cell_measurement_temperature 240(2)
_cell_measurement_theta_max 19.64
_cell_measurement_theta_min 2.60
_cell_volume 3856.9(4)
_computing_cell_refinement 'Bruker SMART'
_computing_data_collection 'Bruker SMART'
_computing_data_reduction 'Bruker SAINT'
_computing_molecular_graphics 'Bruker SHELXTL'
_computing_publication_material 'Bruker SHELXTL'
_computing_structure_refinement 'SHELXL-97 (Sheldrick, 1997)'
_computing_structure_solution 'SHELXS-97 (Sheldrick, 1990)'
_diffrn_ambient_temperature 240(2)
_diffrn_measured_fraction_theta_full 0.997
_diffrn_measured_fraction_theta_max 0.997
_diffrn_measurement_device_type 'CCD area detector'
_diffrn_measurement_method 'phi and omega scans'
_diffrn_radiation_monochromator graphite
_diffrn_radiation_source 'fine-focus sealed tube'
_diffrn_radiation_type MoK\a
_diffrn_radiation_wavelength 0.71073
_diffrn_reflns_av_R_equivalents 0.0450
_diffrn_reflns_av_sigmaI/netI 0.0212
_diffrn_reflns_limit_h_max 13
_diffrn_reflns_limit_h_min -13
_diffrn_reflns_limit_k_max 18
_diffrn_reflns_limit_k_min -18
_diffrn_reflns_limit_l_max 14
_diffrn_reflns_limit_l_min -14
_diffrn_reflns_number 33302
_diffrn_reflns_theta_full 19.68
_diffrn_reflns_theta_max 19.68
_diffrn_reflns_theta_min 2.53
_exptl_absorpt_coefficient_mu 0.692
_exptl_absorpt_correction_T_max 0.8193
_exptl_absorpt_correction_T_min 0.7693
_exptl_absorpt_correction_type multi-scan
_exptl_absorpt_process_details SADABS
_exptl_crystal_colour colorless
_exptl_crystal_density_diffrn 1.326
_exptl_crystal_density_meas ?
_exptl_crystal_density_method 'not measured'
_exptl_crystal_description irreg
_exptl_crystal_F_000 1608
_exptl_crystal_size_max 0.40
_exptl_crystal_size_mid 0.40
_exptl_crystal_size_min 0.30
_refine_diff_density_max 1.121
_refine_diff_density_min -0.395
_refine_diff_density_rms 0.066
_refine_ls_extinction_method none
_refine_ls_goodness_of_fit_ref 1.005
_refine_ls_hydrogen_treatment constr
_refine_ls_matrix_type full
_refine_ls_number_parameters 478
_refine_ls_number_reflns 3427
_refine_ls_number_restraints 0
_refine_ls_restrained_S_all 1.005
_refine_ls_R_factor_all 0.0598
_refine_ls_R_factor_gt 0.0522
_refine_ls_shift/su_max 0.000
_refine_ls_shift/su_mean 0.000
_refine_ls_structure_factor_coef Fsqd
_refine_ls_weighting_details 'calc w=1/[\s^2^(Fo^2^)+(0.0954P)^2^+11.1189P] where P=(Fo^2^+2Fc^2^)/3'
_refine_ls_weighting_scheme calc
_refine_ls_wR_factor_gt 0.1479
_refine_ls_wR_factor_ref 0.1557
_reflns_number_gt 2964
_reflns_number_total 3427
_reflns_threshold_expression >2sigma(I)
_cod_data_source_file ic701718b-complex_10.cif
_cod_data_source_block gs28a
_cod_depositor_comments
;
The following automatic conversions were performed:

'_symmetry_cell_setting' value 'Monoclinic' changed to 'monoclinic'
according to
/usr/data/users/saulius/automatic-downloads/retrospective/ACS/lib/dictionaries/cif_core.dic
dictionary named 'cif_core.dic' version 2.4.2 from 2011-04-26.

Automatic conversion script
Id: cif_fix_values 2281 2013-09-26 08:29:07Z andrius 

The following automatic conversions were performed:

'_exptl_crystal_density_meas' value 'not measured' was changed to '?'
- the value is perceived as not measured.

Automatic conversion script
Id: cif_fix_values 3008 2015-01-20 13:52:24Z robertas 
;
_cod_original_sg_symbol_H-M P2(1)/n
_cod_database_code 4338698

loop_
_symmetry_equiv_pos_as_xyz
'x, y, z'
'-x+1/2, y+1/2, -z+1/2'
'-x, -y, -z'
'x-1/2, -y-1/2, z-1/2'

loop_
_atom_site_label
_atom_site_type_symbol
_atom_site_fract_x
_atom_site_fract_y
_atom_site_fract_z
_atom_site_U_iso_or_equiv
_atom_site_adp_type
_atom_site_occupancy
_atom_site_symmetry_multiplicity
_atom_site_calc_flag
_atom_site_refinement_flags
Zn1 Zn 0.30868(5) 0.01474(3) 0.68013(5) 0.0403(3) Uani 1 1 d .
N1 N 0.2849(3) 0.0627(3) 0.7897(4) 0.0389(12) Uani 1 1 d .
N2 N 0.2651(3) 0.1320(3) 0.7853(3) 0.0372(12) Uani 1 1 d .
N3 N 0.3392(3) 0.1091(3) 0.6311(3) 0.0402(13) Uani 1 1 d .
N4 N 0.3051(3) 0.1692(3) 0.6538(3) 0.0376(12) Uani 1 1 d .
N5 N 0.9151(4) -0.2294(3) 0.6941(4) 0.0532(14) Uani 1 1 d .
H5A H 0.9412 -0.1996 0.6686 0.064 Uiso 1 1 calc R
N6 N 0.8726(3) -0.2159(3) 0.7581(4) 0.0442(13) Uani 1 1 d .
N7 N 0.9559(4) -0.1612(3) 0.9598(5) 0.0637(16) Uani 1 1 d .
H7A H 0.9173 -0.1938 0.9630 0.076 Uiso 1 1 calc R
N8 N 0.9506(4) -0.1287(3) 0.8777(4) 0.0501(14) Uani 1 1 d .
O1 O 0.1804(3) -0.0817(2) 0.6795(3) 0.0627(13) Uani 1 1 d .
O2 O 0.1950(3) -0.0184(2) 0.5640(3) 0.0441(11) Uani 1 1 d .
O3 O 0.5041(5) 0.0172(4) 0.8211(6) 0.128(2) Uani 1 1 d .
O4 O 0.4218(4) -0.0539(4) 0.7052(5) 0.0871(18) Uani 1 1 d .
C1 C 0.3381(6) -0.0286(4) 0.9141(5) 0.070(2) Uani 1 1 d .
H1A H 0.3347 -0.0561 0.8592 0.105 Uiso 1 1 calc R
H1B H 0.2936 -0.0474 0.9404 0.105 Uiso 1 1 calc R
H1C H 0.4052 -0.0291 0.9638 0.105 Uiso 1 1 calc R
C2 C 0.3085(5) 0.0437(3) 0.8814(5) 0.0487(17) Uani 1 1 d .
C3 C 0.3025(6) 0.1006(4) 0.9352(5) 0.066(2) Uani 1 1 d .
H3A H 0.3149 0.1008 1.0015 0.079 Uiso 1 1 calc R
C4 C 0.2755(5) 0.1560(3) 0.8742(5) 0.0502(17) Uani 1 1 d .
C5 C 0.2601(6) 0.2300(4) 0.8926(5) 0.080(2) Uani 1 1 d .
H5B H 0.2410 0.2558 0.8327 0.120 Uiso 1 1 calc R
H5C H 0.3210 0.2487 0.9410 0.120 Uiso 1 1 calc R
H5D H 0.2083 0.2333 0.9161 0.120 Uiso 1 1 calc R
C6 C 0.4538(5) 0.0749(4) 0.5563(5) 0.064(2) Uani 1 1 d .
H6A H 0.4364 0.0294 0.5701 0.096 Uiso 1 1 calc R
H6B H 0.5244 0.0819 0.5915 0.096 Uiso 1 1 calc R
H6C H 0.4361 0.0793 0.4871 0.096 Uiso 1 1 calc R
C7 C 0.3985(4) 0.1278(4) 0.5877(4) 0.0459(16) Uani 1 1 d .
C8 C 0.4003(5) 0.1993(4) 0.5820(5) 0.0540(18) Uani 1 1 d .
H8A H 0.4360 0.2249 0.5545 0.065 Uiso 1 1 calc R
C9 C 0.3416(4) 0.2252(3) 0.6231(4) 0.0453(16) Uani 1 1 d .
C10 C 0.3156(5) 0.2975(3) 0.6374(6) 0.069(2) Uani 1 1 d .
H10A H 0.3487 0.3290 0.6108 0.103 Uiso 1 1 calc R
H10B H 0.3366 0.3065 0.7062 0.103 Uiso 1 1 calc R
H10C H 0.2446 0.3038 0.6043 0.103 Uiso 1 1 calc R
C11 C 0.2290(4) 0.1680(3) 0.6921(4) 0.0350(15) Uani 1 1 d .
H11A H 0.2160 0.2161 0.7043 0.042 Uiso 1 1 calc R
C12 C 0.1316(4) 0.1380(3) 0.6181(4) 0.0328(14) Uani 1 1 d .
C13 C 0.0680(4) 0.1024(3) 0.6475(4) 0.0419(16) Uani 1 1 d .
H13A H 0.0857 0.0948 0.7141 0.050 Uiso 1 1 calc R
C14 C -0.0229(4) 0.0774(3) 0.5795(5) 0.0437(16) Uani 1 1 d .
H14A H -0.0641 0.0517 0.6005 0.052 Uiso 1 1 calc R
C15 C -0.0518(4) 0.0905(3) 0.4807(4) 0.0351(15) Uani 1 1 d .
C16 C 0.0111(4) 0.1277(3) 0.4520(4) 0.0374(15) Uani 1 1 d .
H16A H -0.0079 0.1375 0.3858 0.045 Uiso 1 1 calc R
C17 C 0.1021(4) 0.1508(3) 0.5196(4) 0.0375(15) Uani 1 1 d .
H17A H 0.1441 0.1754 0.4983 0.045 Uiso 1 1 calc R
C18 C 0.1494(4) -0.0629(3) 0.5942(5) 0.0419(16) Uani 1 1 d .
C19 C 0.7926(6) -0.2779(4) 0.8550(5) 0.073(2) Uani 1 1 d .
H19A H 0.7872 -0.2319 0.8766 0.109 Uiso 1 1 calc R
H19B H 0.8332 -0.3056 0.9104 0.109 Uiso 1 1 calc R
H19C H 0.7273 -0.2981 0.8241 0.109 Uiso 1 1 calc R
C20 C 0.8397(5) -0.2751(4) 0.7833(5) 0.0512(17) Uani 1 1 d .
C21 C 0.8626(6) -0.3270(4) 0.7323(6) 0.067(2) Uani 1 1 d .
H21A H 0.8492 -0.3739 0.7337 0.080 Uiso 1 1 calc R
C22 C 0.9088(5) -0.2961(4) 0.6790(5) 0.0611(19) Uani 1 1 d .
C23 C 0.9513(7) -0.3283(4) 0.6133(6) 0.095(3) Uani 1 1 d .
H23A H 0.9789 -0.2928 0.5867 0.143 Uiso 1 1 calc R
H23B H 0.8993 -0.3522 0.5606 0.143 Uiso 1 1 calc R
H23C H 1.0028 -0.3605 0.6502 0.143 Uiso 1 1 calc R
C24 C 1.0574(7) -0.1590(5) 1.1349(6) 0.116(4) Uani 1 1 d .
H24A H 1.0122 -0.1952 1.1342 0.174 Uiso 1 1 calc R
H24B H 1.0529 -0.1215 1.1751 0.174 Uiso 1 1 calc R
H24C H 1.1244 -0.1767 1.1612 0.174 Uiso 1 1 calc R
C25 C 1.0306(6) -0.1338(5) 1.0334(6) 0.074(2) Uani 1 1 d .
C26 C 1.0743(6) -0.0829(5) 0.9979(8) 0.085(3) Uani 1 1 d .
H26A H 1.1296 -0.0561 1.0352 0.103 Uiso 1 1 calc R
C27 C 1.0221(5) -0.0793(4) 0.8993(6) 0.060(2) Uani 1 1 d .
C28 C 1.0354(6) -0.0353(4) 0.8247(7) 0.084(3) Uani 1 1 d .
H28A H 0.9847 -0.0461 0.7610 0.126 Uiso 1 1 calc R
H28B H 1.1001 -0.0436 0.8251 0.126 Uiso 1 1 calc R
H28C H 1.0300 0.0126 0.8394 0.126 Uiso 1 1 calc R
C29 C 0.8705(4) -0.1441(3) 0.7849(4) 0.0410(15) Uani 1 1 d .
H29A H 0.8833 -0.1168 0.7359 0.049 Uiso 1 1 calc R
C30 C 0.7696(5) -0.1215(3) 0.7781(5) 0.0460(16) Uani 1 1 d .
C31 C 0.6830(5) -0.1444(4) 0.7061(5) 0.067(2) Uani 1 1 d .
H31A H 0.6824 -0.1778 0.6610 0.081 Uiso 1 1 calc R
C32 C 0.5884(5) -0.1126(5) 0.7035(6) 0.080(3) Uani 1 1 d .
H32A H 0.5257 -0.1262 0.6579 0.096 Uiso 1 1 calc R
C33 C 0.6000(7) -0.0616(4) 0.7735(7) 0.065(2) Uani 1 1 d .
C34 C 0.6827(7) -0.0399(5) 0.8375(7) 0.083(2) Uani 1 1 d .
H34A H 0.6853 -0.0040 0.8800 0.100 Uiso 1 1 calc R
C35 C 0.7657(6) -0.0707(4) 0.8413(6) 0.067(2) Uani 1 1 d .
H35A H 0.8260 -0.0568 0.8907 0.080 Uiso 1 1 calc R
C36 C 0.4870(11) -0.0284(4) 0.7585(8) 0.102(4) Uani 1 1 d .
O5 O 0.2018(4) 0.0303(2) 0.3918(4) 0.0695(14) Uani 1 1 d .
O6 O 0.3972(6) -0.1917(3) 0.8035(6) 0.131(3) Uani 1 1 d .
C37 C 0.2485(6) -0.0291(4) 0.3733(6) 0.077(2) Uani 1 1 d .
C38 C 0.4950(8) -0.2015(6) 0.8678(8) 0.120(4) Uani 1 1 d .

loop_
_atom_site_aniso_label
_atom_site_aniso_U_11
_atom_site_aniso_U_22
_atom_site_aniso_U_33
_atom_site_aniso_U_23
_atom_site_aniso_U_13
_atom_site_aniso_U_12
Zn1 0.0289(5) 0.0424(5) 0.0435(5) -0.0017(3) 0.0086(4) -0.0001(3)
N1 0.032(3) 0.039(4) 0.039(4) 0.006(3) 0.008(2) 0.003(2)
N2 0.029(3) 0.043(4) 0.035(3) -0.001(3) 0.008(2) -0.004(2)
N3 0.028(3) 0.048(4) 0.045(3) -0.002(3) 0.016(3) -0.006(3)
N4 0.028(3) 0.038(3) 0.046(3) -0.001(3) 0.015(2) -0.006(2)
N5 0.052(3) 0.057(5) 0.050(3) 0.003(3) 0.020(3) 0.004(3)
N6 0.040(3) 0.049(4) 0.046(3) -0.004(3) 0.021(3) 0.000(3)
N7 0.060(4) 0.049(4) 0.063(4) -0.003(4) 0.006(4) 0.003(3)
N8 0.042(4) 0.041(3) 0.054(4) -0.003(3) 0.005(3) 0.005(3)
O1 0.047(3) 0.082(3) 0.041(3) 0.007(3) 0.000(2) -0.020(2)
O2 0.029(2) 0.045(3) 0.051(3) -0.001(2) 0.009(2) -0.011(2)
O3 0.072(4) 0.143(6) 0.156(7) -0.010(6) 0.034(4) 0.017(4)
O4 0.061(4) 0.095(5) 0.082(4) 0.015(4) 0.005(3) -0.018(3)
C1 0.092(6) 0.063(5) 0.043(4) 0.010(4) 0.017(4) 0.001(4)
C2 0.051(4) 0.047(5) 0.040(4) 0.004(4) 0.009(3) -0.005(3)
C3 0.088(6) 0.064(5) 0.042(4) 0.001(5) 0.023(4) -0.008(4)
C4 0.055(4) 0.049(5) 0.044(4) -0.010(4) 0.018(3) -0.005(3)
C5 0.112(7) 0.071(6) 0.055(5) -0.014(4) 0.033(5) -0.001(5)
C6 0.054(4) 0.080(5) 0.067(5) -0.008(4) 0.035(4) -0.008(4)
C7 0.031(4) 0.058(5) 0.046(4) -0.005(3) 0.013(3) -0.008(3)
C8 0.039(4) 0.065(6) 0.056(4) 0.004(4) 0.017(4) -0.024(4)
C9 0.032(4) 0.049(5) 0.050(4) -0.003(3) 0.011(3) -0.011(3)
C10 0.070(5) 0.047(5) 0.092(6) 0.004(4) 0.036(4) -0.017(4)
C11 0.028(3) 0.035(3) 0.040(4) 0.000(3) 0.012(3) -0.003(3)
C12 0.029(3) 0.031(3) 0.038(4) 0.001(3) 0.013(3) -0.001(3)
C13 0.030(4) 0.055(4) 0.037(4) 0.004(3) 0.010(3) 0.000(3)
C14 0.030(4) 0.049(4) 0.051(5) 0.002(3) 0.016(3) -0.011(3)
C15 0.026(4) 0.035(3) 0.038(4) -0.001(3) 0.005(3) 0.000(3)
C16 0.031(4) 0.043(4) 0.036(3) 0.003(3) 0.011(3) -0.005(3)
C17 0.034(4) 0.036(4) 0.045(4) 0.002(3) 0.019(3) -0.006(3)
C18 0.030(4) 0.043(4) 0.049(5) -0.004(3) 0.012(4) -0.001(3)
C19 0.071(5) 0.067(5) 0.075(5) 0.008(4) 0.024(4) -0.016(4)
C20 0.048(4) 0.049(5) 0.049(4) 0.006(4) 0.012(3) -0.012(3)
C21 0.071(5) 0.037(4) 0.067(5) -0.010(4) 0.002(4) -0.003(4)
C22 0.066(5) 0.048(5) 0.057(5) -0.006(4) 0.013(4) 0.014(4)
C23 0.107(7) 0.087(6) 0.082(6) -0.028(5) 0.029(5) 0.029(5)
C24 0.114(8) 0.129(8) 0.059(6) -0.015(5) -0.013(5) 0.038(6)
C25 0.061(5) 0.066(6) 0.059(6) -0.023(5) -0.013(5) 0.019(5)
C26 0.045(5) 0.072(6) 0.106(8) -0.045(6) -0.003(6) -0.002(4)
C27 0.033(4) 0.045(5) 0.090(7) -0.023(4) 0.014(5) 0.000(4)
C28 0.053(5) 0.056(5) 0.138(8) -0.007(5) 0.033(5) -0.015(4)
C29 0.035(4) 0.037(4) 0.047(4) -0.005(3) 0.013(3) 0.006(3)
C30 0.045(5) 0.051(4) 0.047(4) 0.009(3) 0.024(4) 0.011(3)
C31 0.043(5) 0.085(6) 0.062(5) 0.016(4) 0.010(4) -0.001(4)
C32 0.034(5) 0.105(7) 0.070(5) 0.057(5) -0.010(4) -0.014(4)
C33 0.072(6) 0.058(5) 0.084(6) 0.012(5) 0.052(6) 0.019(5)
C34 0.067(6) 0.095(7) 0.084(6) 0.019(5) 0.029(6) 0.006(6)
C35 0.055(5) 0.081(6) 0.077(5) 0.029(5) 0.039(4) 0.035(4)
C36 0.204(14) 0.050(6) 0.084(7) -0.043(5) 0.091(9) -0.043(7)
O5 0.072(3) 0.064(3) 0.077(3) 0.010(3) 0.036(3) -0.001(3)
O6 0.116(6) 0.092(5) 0.141(6) 0.010(4) 0.009(5) -0.037(4)
C37 0.078(6) 0.070(5) 0.092(6) -0.010(4) 0.046(5) 0.009(4)
C38 0.097(8) 0.134(9) 0.111(8) 0.027(7) 0.024(7) -0.042(7)

loop_
_atom_type_symbol
_atom_type_description
_atom_type_scat_dispersion_real
_atom_type_scat_dispersion_imag
_atom_type_scat_source
C C 0.0033 0.0016 'International Tables Vol C Tables 4.2.6.8 and 6.1.1.4'
H H 0.0000 0.0000 'International Tables Vol C Tables 4.2.6.8 and 6.1.1.4'
N N 0.0061 0.0033 'International Tables Vol C Tables 4.2.6.8 and 6.1.1.4'
O O 0.0106 0.0060 'International Tables Vol C Tables 4.2.6.8 and 6.1.1.4'
Zn Zn 0.2839 1.4301 'International Tables Vol C Tables 4.2.6.8 and 6.1.1.4'

loop_
_geom_angle_atom_site_label_1
_geom_angle_atom_site_label_2
_geom_angle_atom_site_label_3
_geom_angle
_geom_angle_site_symmetry_3
O2 Zn1 N1 119.88(17) .
O2 Zn1 O4 106.6(2) .
N1 Zn1 O4 123.0(2) .
O2 Zn1 N3 101.68(17) .
N1 Zn1 N3 91.0(2) .
O4 Zn1 N3 111.0(2) .
O2 Zn1 C36 130.3(2) .
N1 Zn1 C36 105.3(2) .
O4 Zn1 C36 24.4(2) .
N3 Zn1 C36 96.9(2) .
C2 N1 N2 106.4(5) .
C2 N1 Zn1 130.6(4) .
N2 N1 Zn1 120.8(4) .
C4 N2 N1 110.6(5) .
C4 N2 C11 128.9(5) .
N1 N2 C11 120.2(5) .
C7 N3 N4 105.6(5) .
C7 N3 Zn1 133.5(5) .
N4 N3 Zn1 120.4(4) .
N3 N4 C9 111.0(4) .
N3 N4 C11 120.5(5) .
C9 N4 C11 128.0(5) .
C22 N5 N6 106.8(6) .
C20 N6 N5 110.5(5) .
C20 N6 C29 133.0(5) .
N5 N6 C29 116.4(5) .
C25 N7 N8 107.0(6) .
C27 N8 N7 111.1(6) .
C27 N8 C29 128.6(6) .
N7 N8 C29 120.0(5) .
C18 O2 Zn1 106.6(4) .
C36 O4 Zn1 104.4(8) .
N1 C2 C3 109.2(6) .
N1 C2 C1 121.3(6) .
C3 C2 C1 129.4(6) .
C4 C3 C2 107.9(6) .
N2 C4 C3 105.8(6) .
N2 C4 C5 123.0(6) .
C3 C4 C5 131.1(6) .
N3 C7 C8 109.5(6) .
N3 C7 C6 120.8(6) .
C8 C7 C6 129.6(6) .
C9 C8 C7 108.2(6) .
C8 C9 N4 105.7(6) .
C8 C9 C10 131.7(6) .
N4 C9 C10 122.5(6) .
N4 C11 N2 110.5(4) .
N4 C11 C12 111.5(4) .
N2 C11 C12 112.4(4) .
C13 C12 C17 118.5(5) .
C13 C12 C11 121.4(5) .
C17 C12 C11 120.0(5) .
C12 C13 C14 121.1(5) .
C15 C14 C13 120.0(5) .
C16 C15 C14 118.6(5) .
C16 C15 C18 120.7(6) 3_556
C14 C15 C18 120.7(6) 3_556
C15 C16 C17 121.1(5) .
C12 C17 C16 120.7(5) .
O1 C18 O2 122.9(5) .
O1 C18 C15 120.3(6) 3_556
O2 C18 C15 116.8(6) 3_556
N6 C20 C21 105.4(6) .
N6 C20 C19 123.5(6) .
C21 C20 C19 131.0(7) .
C22 C21 C20 107.1(6) .
N5 C22 C21 110.2(6) .
N5 C22 C23 120.3(8) .
C21 C22 C23 129.5(8) .
N7 C25 C26 108.9(7) .
N7 C25 C24 120.5(10) .
C26 C25 C24 130.5(9) .
C27 C26 C25 107.8(7) .
N8 C27 C26 105.1(7) .
N8 C27 C28 123.6(7) .
C26 C27 C28 131.2(8) .
N8 C29 N6 111.3(5) .
N8 C29 C30 113.5(5) .
N6 C29 C30 113.1(5) .
C31 C30 C35 119.1(6) .
C31 C30 C29 122.2(6) .
C35 C30 C29 118.4(6) .
C30 C31 C32 116.2(7) .
C33 C32 C31 116.1(6) .
C34 C33 C32 125.7(8) .
C34 C33 C36 123.6(8) .
C32 C33 C36 110.7(8) .
C33 C34 C35 117.2(9) .
C34 C35 C30 125.5(8) .
O4 C36 O3 136.8(14) .
O4 C36 C33 116.4(8) .
O3 C36 C33 106.4(11) .
O4 C36 Zn1 51.2(8) .
O3 C36 Zn1 88.1(7) .
C33 C36 Zn1 161.9(6) .

loop_
_geom_bond_atom_site_label_1
_geom_bond_atom_site_label_2
_geom_bond_distance
_geom_bond_site_symmetry_2
Zn1 O2 1.957(4) .
Zn1 N1 2.030(5) .
Zn1 O4 2.035(6) .
Zn1 N3 2.079(5) .
Zn1 C36 2.529(14) .
N1 C2 1.319(7) .
N1 N2 1.366(6) .
N2 C4 1.353(7) .
N2 C11 1.448(7) .
N3 C7 1.330(7) .
N3 N4 1.360(6) .
N4 C9 1.366(7) .
N4 C11 1.447(7) .
N5 C22 1.305(8) .
N5 N6 1.363(7) .
N6 C20 1.353(8) .
N6 C29 1.446(7) .
N7 C25 1.305(9) .
N7 N8 1.350(7) .
N8 C27 1.355(8) .
N8 C29 1.435(8) .
O1 C18 1.219(7) .
O2 C18 1.279(7) .
O3 C36 1.232(10) .
O4 C36 1.080(11) .
C1 C2 1.484(9) .
C2 C3 1.385(9) .
C3 C4 1.355(9) .
C4 C5 1.491(9) .
C6 C7 1.494(9) .
C7 C8 1.383(9) .
C8 C9 1.342(9) .
C9 C10 1.486(9) .
C11 C12 1.519(8) .
C12 C13 1.368(8) .
C12 C17 1.376(8) .
C13 C14 1.390(8) .
C14 C15 1.382(8) .
C15 C16 1.368(8) .
C15 C18 1.507(8) 3_556
C16 C17 1.377(8) .
C18 C15 1.507(8) 3_556
C19 C20 1.493(10) .
C20 C21 1.380(9) .
C21 C22 1.374(10) .
C22 C23 1.495(10) .
C24 C25 1.484(12) .
C25 C26 1.391(12) .
C26 C27 1.355(11) .
C27 C28 1.476(11) .
C29 C30 1.505(8) .
C30 C31 1.359(9) .
C30 C35 1.377(9) .
C31 C32 1.503(11) .
C32 C33 1.396(11) .
C33 C34 1.269(11) .
C33 C36 1.704(15) .
C34 C35 1.337(10) .
O5 C37 1.419(8) .
O6 C38 1.374(11) .
